data_2207182
loop_
_publ_author_name
'Lin-Hai Jing'
'Da-Bin Qin'
'Long He'
'Shao-Jin Gu'
'Huan-Xia Zhang'
'Gang Lei'

_publ_section_title
;
 Dimethyl naphthalene-1,8-dicarboxylate
;
_journal_coeditor_code CI6664
_journal_issue 11
_journal_name_full 'Acta Crystallographica Section E'
_journal_page_first o3595
_journal_page_last o3596
_journal_paper_doi 10.1107/S160053680503148X
_journal_volume 61
_journal_year 2005
_chemical_formula_iupac 'C14 H12 O4'
_chemical_formula_moiety 'C14 H12 O4'
_chemical_formula_sum 'C14 H12 O4'
_chemical_formula_weight 244.24
_chemical_name_systematic
;
Dimethyl naphthalene-1,8-dicarboxylate
;
_space_group_IT_number 19
_symmetry_cell_setting orthorhombic
_symmetry_space_group_name_Hall 'P 2ac 2ab'
_symmetry_space_group_name_H-M 'P 21 21 21'
_atom_sites_solution_hydrogens geom
_atom_sites_solution_primary direct
_atom_sites_solution_secondary difmap
_audit_creation_method SHELXL-97
_cell_angle_alpha 90.00
_cell_angle_beta 90.00
_cell_angle_gamma 90.00
_cell_formula_units_Z 4
_cell_length_a 5.9561(13)
_cell_length_b 12.043(5)
_cell_length_c 16.512(6)
_cell_measurement_reflns_used 20
_cell_measurement_temperature 293(2)
_cell_measurement_theta_max 5.42
_cell_measurement_theta_min 4.54
_cell_volume 1184.4(7)
_computing_cell_refinement DIFRAC
_computing_data_collection 'DIFRAC (Gabe & White, 1993)'
_computing_data_reduction 'NRCVAX (Gabe et al., 1989)'
_computing_molecular_graphics 'ORTEP-3 for Windows (Farrugia, 1997)'
_computing_publication_material SHELXL97
_computing_structure_refinement 'SHELXL97 (Sheldrick, 1997)'
_computing_structure_solution 'SHELXS97 (Sheldrick, 1997)'
_diffrn_ambient_temperature 293(2)
_diffrn_measured_fraction_theta_full 0.958
_diffrn_measured_fraction_theta_max 0.958
_diffrn_measurement_device_type 'Enraf--Nonius CAD-4'
_diffrn_measurement_method \w/2\q
_diffrn_radiation_monochromator graphite
_diffrn_radiation_source 'fine-focus sealed tube'
_diffrn_radiation_type MoK\a
_diffrn_radiation_wavelength 0.71073
_diffrn_reflns_av_R_equivalents 0.0450
_diffrn_reflns_av_sigmaI/netI 0.0524
_diffrn_reflns_limit_h_max 7
_diffrn_reflns_limit_h_min 0
_diffrn_reflns_limit_k_max 14
_diffrn_reflns_limit_k_min 0
_diffrn_reflns_limit_l_max 19
_diffrn_reflns_limit_l_min 0
_diffrn_reflns_number 1343
_diffrn_reflns_theta_full 25.00
_diffrn_reflns_theta_max 25.00
_diffrn_reflns_theta_min 2.09
_diffrn_standards_decay_% 0
_diffrn_standards_interval_count 250
_diffrn_standards_number 3
_exptl_absorpt_coefficient_mu 0.101
_exptl_absorpt_correction_type none
_exptl_crystal_colour colourless
_exptl_crystal_density_diffrn 1.370
_exptl_crystal_density_method 'not measured'
_exptl_crystal_description Block
_exptl_crystal_F_000 512
_exptl_crystal_size_max 0.30
_exptl_crystal_size_mid 0.25
_exptl_crystal_size_min 0.23
_refine_diff_density_max 0.264
_refine_diff_density_min -0.294
_refine_ls_extinction_method none
_refine_ls_goodness_of_fit_ref 1.095
_refine_ls_hydrogen_treatment refU
_refine_ls_matrix_type full
_refine_ls_number_parameters 165
_refine_ls_number_reflns 1183
_refine_ls_number_restraints 0
_refine_ls_restrained_S_all 1.095
_refine_ls_R_factor_all 0.1304
_refine_ls_R_factor_gt 0.0509
_refine_ls_shift/su_max 0.001
_refine_ls_shift/su_mean 0.000
_refine_ls_structure_factor_coef Fsqd
_refine_ls_weighting_details 'calc w = 1/[\s^2^(Fo^2^)+(0.0777P)^2^+0.4255P] where P = (Fo^2^+2Fc^2^)/3'
_refine_ls_weighting_scheme calc
_refine_ls_wR_factor_gt 0.1224
_refine_ls_wR_factor_ref 0.1651
_reflns_number_gt 732
_reflns_number_total 1183
_reflns_threshold_expression I>2\s(I)'
_cod_data_source_file ci6664.cif
_cod_data_source_block I
_cod_database_code 2207182
_cod_database_fobs_code 2207182

loop_
_symmetry_equiv_pos_as_xyz
'x, y, z'
'x+1/2, -y+1/2, -z'
'-x, y+1/2, -z+1/2'
'-x+1/2, -y, z+1/2'

loop_
_atom_site_label
_atom_site_fract_x
_atom_site_fract_y
_atom_site_fract_z
_atom_site_U_iso_or_equiv
_atom_site_adp_type
_atom_site_calc_flag
_atom_site_refinement_flags
_atom_site_occupancy
_atom_site_type_symbol
O1 0.1594(8) 0.0842(3) 0.8608(2) 0.0481(11) Uani d . 1 O
O2 0.5210(8) 0.0833(4) 0.8218(2) 0.0510(12) Uani d . 1 O
O3 0.4366(8) -0.1405(3) 0.8766(2) 0.0461(11) Uani d . 1 O
O4 0.7858(9) -0.1519(4) 0.8240(2) 0.0651(13) Uani d . 1 O
C1 0.4284(11) 0.0788(4) 0.9634(3) 0.0415(14) Uani d . 1 C
C2 0.3182(12) 0.1512(4) 1.0103(3) 0.0475(15) Uani d . 1 C
H2 0.1990 0.1903 0.9877 0.061(8) Uiso calc R 1 H
C3 0.3725(16) 0.1713(5) 1.0915(3) 0.064(2) Uani d . 1 C
H3 0.2865 0.2187 1.1234 0.061(8) Uiso calc R 1 H
C4 0.5571(16) 0.1183(5) 1.1219(3) 0.062(2) Uani d . 1 C
H4 0.6029 0.1342 1.1745 0.061(8) Uiso calc R 1 H
C5 0.8696(14) -0.0115(5) 1.1093(4) 0.059(2) Uani d . 1 C
H5 0.9129 0.0051 1.1620 0.061(8) Uiso calc R 1 H
C6 0.9913(13) -0.0855(6) 1.0659(4) 0.062(2) Uani d . 1 C
H6 1.1199 -0.1170 1.0882 0.061(8) Uiso calc R 1 H
C7 0.9242(13) -0.1143(5) 0.9885(4) 0.0565(18) Uani d . 1 C
H7 1.0091 -0.1647 0.9588 0.061(8) Uiso calc R 1 H
C8 0.7320(11) -0.0690(4) 0.9547(3) 0.0436(14) Uani d . 1 C
C9 0.6162(11) 0.0158(4) 0.9957(3) 0.0414(15) Uani d . 1 C
C10 0.6793(13) 0.0410(4) 1.0765(3) 0.0495(17) Uani d . 1 C
C11 0.3795(11) 0.0803(4) 0.8740(4) 0.0400(14) Uani d . 1 C
C12 0.0944(13) 0.0954(5) 0.7772(3) 0.0547(18) Uani d . 1 C
H12A -0.0663 0.0979 0.7734 0.074(9) Uiso calc R 1 H
H12B 0.1498 0.0330 0.7469 0.074(9) Uiso calc R 1 H
H12C 0.1565 0.1626 0.7554 0.074(9) Uiso calc R 1 H
C13 0.6627(12) -0.1220(4) 0.8771(4) 0.0446(15) Uani d . 1 C
C14 0.3524(13) -0.1894(5) 0.8033(3) 0.0596(19) Uani d . 1 C
H14A 0.1928 -0.1989 0.8075 0.074(9) Uiso calc R 1 H
H14B 0.4222 -0.2604 0.7950 0.074(9) Uiso calc R 1 H
H14C 0.3858 -0.1417 0.7583 0.074(9) Uiso calc R 1 H

loop_
_atom_site_aniso_label
_atom_site_aniso_U_11
_atom_site_aniso_U_22
_atom_site_aniso_U_33
_atom_site_aniso_U_12
_atom_site_aniso_U_13
_atom_site_aniso_U_23
O1 0.047(3) 0.057(2) 0.040(2) 0.001(2) 0.002(2) 0.0011(19)
O2 0.047(3) 0.067(3) 0.039(2) -0.005(2) 0.009(3) 0.011(2)
O3 0.047(3) 0.048(2) 0.044(2) -0.004(2) -0.001(2) -0.0081(19)
O4 0.061(3) 0.079(3) 0.055(2) 0.012(3) 0.009(3) -0.022(2)
C1 0.045(4) 0.039(3) 0.040(3) -0.007(3) -0.004(3) 0.003(2)
C2 0.053(4) 0.047(3) 0.042(3) 0.004(3) 0.005(4) -0.002(3)
C3 0.103(7) 0.048(3) 0.042(3) -0.006(4) 0.007(4) -0.005(3)
C4 0.101(7) 0.050(3) 0.035(3) -0.019(4) 0.001(5) -0.001(3)
C5 0.074(6) 0.058(4) 0.045(3) -0.015(4) -0.011(4) 0.004(3)
C6 0.059(5) 0.069(4) 0.058(4) -0.007(4) -0.019(4) 0.020(3)
C7 0.059(5) 0.052(3) 0.058(4) -0.005(3) 0.000(4) 0.009(3)
C8 0.043(4) 0.046(3) 0.042(3) -0.002(3) -0.005(3) 0.009(3)
C9 0.051(4) 0.039(3) 0.035(3) -0.012(3) -0.003(3) 0.003(2)
C10 0.064(5) 0.043(3) 0.042(3) -0.011(3) 0.002(4) 0.005(3)
C11 0.042(4) 0.032(2) 0.046(3) -0.005(3) 0.001(4) 0.005(3)
C12 0.057(5) 0.057(3) 0.050(3) -0.006(3) -0.010(4) 0.006(3)
C13 0.052(4) 0.042(3) 0.040(3) 0.001(3) -0.003(4) 0.005(3)
C14 0.069(5) 0.056(4) 0.054(3) 0.001(3) -0.013(4) -0.017(3)

loop_
_atom_type_symbol
_atom_type_description
_atom_type_scat_dispersion_real
_atom_type_scat_dispersion_imag
_atom_type_scat_source
C C 0.0033 0.0016 'International Tables Vol C Tables 4.2.6.8 and 6.1.1.4'
H H 0.0000 0.0000 'International Tables Vol C Tables 4.2.6.8 and 6.1.1.4'
O O 0.0106 0.0060 'International Tables Vol C Tables 4.2.6.8 and 6.1.1.4'

loop_
_geom_angle_atom_site_label_1
_geom_angle_atom_site_label_2
_geom_angle_atom_site_label_3
_geom_angle
_geom_angle_publ_flag
C11 O1 C12 115.2(5) ?
C13 O3 C14 114.7(5) ?
C2 C1 C9 120.4(5) ?
C2 C1 C11 117.7(5) y
C9 C1 C11 121.0(5) y
C1 C2 C3 123.6(7) ?
C1 C2 H2 118.2 ?
C3 C2 H2 118.2 ?
C4 C3 C2 117.2(7) ?
C4 C3 H3 121.4 ?
C2 C3 H3 121.4 ?
C3 C4 C10 122.1(6) ?
C3 C4 H4 118.9 ?
C10 C4 H4 118.9 ?
C6 C5 C10 121.6(6) ?
C6 C5 H5 119.2 ?
C10 C5 H5 119.2 ?
C5 C6 C7 119.9(7) ?
C5 C6 H6 120.0 ?
C7 C6 H6 120.0 ?
C6 C7 C8 120.8(7) ?
C6 C7 H7 119.6 ?
C8 C7 H7 119.6 ?
C7 C8 C9 119.8(5) ?
C7 C8 C13 114.0(5) y
C9 C8 C13 126.1(6) y
C8 C9 C10 118.6(6) ?
C8 C9 C1 125.4(5) ?
C10 C9 C1 115.9(5) ?
C4 C10 C5 120.8(6) ?
C4 C10 C9 120.6(7) ?
C5 C10 C9 118.6(6) ?
O2 C11 O1 124.8(6) y
O2 C11 C1 124.5(6) y
O1 C11 C1 110.6(6) ?
O1 C12 H12A 109.5 ?
O1 C12 H12B 109.5 ?
H12A C12 H12B 109.5 ?
O1 C12 H12C 109.5 ?
H12A C12 H12C 109.5 ?
H12B C12 H12C 109.5 ?
O4 C13 O3 123.3(6) y
O4 C13 C8 126.1(6) y
O3 C13 C8 110.4(5) ?
O3 C14 H14A 109.5 ?
O3 C14 H14B 109.5 ?
H14A C14 H14B 109.5 ?
O3 C14 H14C 109.5 ?
H14A C14 H14C 109.5 ?
H14B C14 H14C 109.5 ?

loop_
_geom_bond_atom_site_label_1
_geom_bond_atom_site_label_2
_geom_bond_distance
_geom_bond_publ_flag
O1 C11 1.330(7) y
O1 C12 1.441(6) y
O2 C11 1.206(7) y
O3 C13 1.365(8) y
O3 C14 1.437(6) y
O4 C13 1.199(7) y
C1 C2 1.338(8) ?
C1 C9 1.453(9) ?
C1 C11 1.505(8) y
C2 C3 1.401(7) ?
C2 H2 0.93 ?
C3 C4 1.366(10) ?
C3 H3 0.93 ?
C4 C10 1.400(9) ?
C4 H4 0.93 ?
C5 C6 1.354(9) ?
C5 C10 1.406(9) ?
C5 H5 0.93 ?
C6 C7 1.384(8) ?
C6 H6 0.93 ?
C7 C8 1.386(9) ?
C7 H7 0.93 ?
C8 C9 1.406(8) ?
C8 C13 1.489(8) y
C9 C10 1.419(8) ?
C12 H12A 0.96 ?
C12 H12B 0.96 ?
C12 H12C 0.96 ?
C14 H14A 0.96 ?
C14 H14B 0.96 ?
C14 H14C 0.96 ?

loop_
_geom_hbond_atom_site_label_D
_geom_hbond_atom_site_label_H
_geom_hbond_atom_site_label_A
_geom_hbond_site_symmetry_A
_geom_hbond_distance_DH
_geom_hbond_distance_HA
_geom_hbond_distance_DA
_geom_hbond_angle_DHA
C12 H12A O2 1_455 0.96 2.59 3.497(9) 158
C14 H14A O4 1_455 0.96 2.50 3.422(9) 160
C4 H4 O4 4_655 0.93 2.56 3.489(7) 173

loop_
_cod_related_entry_id
_cod_related_entry_database
_cod_related_entry_code
1 ChemSpider 15433165
